data_2003377
loop_
_publ_author_name
'Clegg, W.'
'Hunt, P. A.'
'Straughan, B. P.'

_publ_section_title
;
 Contrasting Structures of Two Adducts of Zinc Crotonate with
 Substituted Pyridines
;
_journal_issue 4
_journal_name_full 'Acta Crystallographica Section C'
_journal_page_first 613
_journal_page_last 617
_journal_paper_doi 10.1107/S0108270194011315
_journal_volume 51
_journal_year 1995
_chemical_formula_sum 'C28 H28 N4 O8 Zn2'
_chemical_formula_weight 679.28
_chemical_name_systematic
;
 ?
;
_space_group_IT_number 62
_symmetry_cell_setting orthorhombic
_symmetry_space_group_name_Hall '-P 2ac 2n'
_symmetry_space_group_name_H-M 'P n m a'
_audit_creation_method SHELXL
_cell_angle_alpha 90.00
_cell_angle_beta 90.00
_cell_angle_gamma 90.00
_cell_formula_units_Z 4
_cell_length_a 12.0761(6)
_cell_length_b 12.2729(6)
_cell_length_c 21.0414(14)
_cell_measurement_reflns_used 32
_cell_measurement_temperature 295(2)
_cell_measurement_theta_max 12.5
_cell_measurement_theta_min 10.0
_cell_volume 3118.5(3)
_computing_cell_refinement DIF4
_computing_data_collection 'DIF4 (Stoe & Cie, 1988)'
_computing_data_reduction 'local programs'
_computing_molecular_graphics SHELXTL/PC
_computing_publication_material 'SHELXL93 and local programs'
_computing_structure_refinement 'SHELXL93 (Sheldrick, 1994)'
_computing_structure_solution 'SHELXTL/PC (Sheldrick, 1990)'
_diffrn_ambient_temperature 295(2)
_diffrn_measurement_device Stoe-Siemens
_diffrn_measurement_method '\w/\q scans with on-line profile fitting (Clegg,'
_diffrn_radiation_monochromator graphite
_diffrn_radiation_source 'fine-focus sealed tube'
_diffrn_radiation_type MoK\a
_diffrn_radiation_wavelength 0.71073
_diffrn_reflns_av_R_equivalents 0.0292
_diffrn_reflns_av_sigmaI/netI 0.0252
_diffrn_reflns_limit_h_max 14
_diffrn_reflns_limit_h_min -14
_diffrn_reflns_limit_k_max 14
_diffrn_reflns_limit_k_min -14
_diffrn_reflns_limit_l_max 25
_diffrn_reflns_limit_l_min -25
_diffrn_reflns_number 7471
_diffrn_reflns_theta_max 25.01
_diffrn_reflns_theta_min 1.92
_diffrn_standards_decay_% 37
_diffrn_standards_interval_time 60
_diffrn_standards_number 3
_exptl_absorpt_coefficient_mu 1.590
_exptl_absorpt_correction_T_max 0.384
_exptl_absorpt_correction_T_min 0.308
_exptl_absorpt_correction_type empirical
_exptl_crystal_colour colourless
_exptl_crystal_density_diffrn 1.447
_exptl_crystal_description block
_exptl_crystal_F_000 1392
_exptl_crystal_size_max 0.50
_exptl_crystal_size_mid 0.40
_exptl_crystal_size_min 0.40
_refine_diff_density_max .351
_refine_diff_density_min -.231
_refine_ls_extinction_coef 0.0007(2)
_refine_ls_extinction_method SHELXL93
_refine_ls_goodness_of_fit_all 1.062
_refine_ls_goodness_of_fit_obs 1.051
_refine_ls_matrix_type full
_refine_ls_number_parameters 214
_refine_ls_number_reflns 2896
_refine_ls_number_restraints 0
_refine_ls_restrained_S_all 1.064
_refine_ls_restrained_S_obs 1.051
_refine_ls_R_factor_all 0.0418
_refine_ls_R_factor_obs 0.0288
_refine_ls_shift/esd_max -0.001
_refine_ls_shift/esd_mean 0.000
_refine_ls_structure_factor_coef Fsqd
_refine_ls_weighting_scheme
; calc w = 1/[\s^2^(F~o~^2^) + (0.0398P)^2^ + 1.2129P]
where P = (F~o~^2^ + 2F~c~^2^)/3
;
_refine_ls_wR_factor_all 0.0840
_refine_ls_wR_factor_obs 0.0740
_reflns_number_observed 2341
_reflns_number_total 2897
_reflns_observed_criterion >2sigma(I)
_cod_data_source_file mu1144.cif
_cod_data_source_block zncrotcn
_cod_database_code 2003377
_cod_database_fobs_code 2003377

loop_
_symmetry_equiv_pos_as_xyz
'x, y, z'
'-x+1/2, -y, z+1/2'
'-x, y+1/2, -z'
'x+1/2, -y+1/2, -z+1/2'
'-x, -y, -z'
'x-1/2, y, -z-1/2'
'x, -y-1/2, z'
'-x-1/2, y-1/2, z-1/2'

loop_
_atom_site_aniso_label
_atom_site_aniso_U_11
_atom_site_aniso_U_12
_atom_site_aniso_U_13
_atom_site_aniso_U_22
_atom_site_aniso_U_23
_atom_site_aniso_U_33
Zn1 0.0529(2) 0.000 0.00092(15) 0.0589(3) 0.000 0.0283(2)
Zn2 0.0511(2) 0.000 0.00014(14) 0.0617(3) 0.000 0.0285(2)
O11 0.0873(13) -0.0437(13) 0.0021(9) 0.111(2) 0.0098(11) 0.0508(10)
O12 0.0809(12) -0.0286(11) 0.0007(9) 0.0896(14) -0.0003(10) 0.0500(10)
C11 0.0570(14) -0.0058(13) -0.0020(11) 0.061(2) 0.0068(12) 0.0498(13)
C12 0.071(2) -0.021(2) -0.0019(12) 0.076(2) 0.0111(13) 0.0518(14)
C13 0.082(2) -0.024(2) -0.0066(14) 0.082(2) 0.0063(15) 0.062(2)
C14 0.111(3) -0.050(3) -0.025(2) 0.118(3) 0.008(2) 0.094(2)
O21 0.0848(13) 0.0308(12) 0.0046(9) 0.0878(14) 0.0063(9) 0.0483(10)
O22 0.0805(12) 0.0338(12) 0.0011(9) 0.097(2) -0.0082(10) 0.0477(9)
C21 0.0598(14) 0.0056(13) 0.0022(11) 0.062(2) -0.0003(12) 0.0451(13)
C22 0.091(2) 0.031(2) 0.0115(13) 0.081(2) 0.0015(14) 0.0491(14)
C23 0.099(2) 0.045(2) 0.010(2) 0.106(3) 0.010(2) 0.061(2)
C24 0.167(4) 0.115(4) 0.018(3) 0.182(5) 0.040(3) 0.095(3)
N31 0.050(2) 0.000 0.0020(11) 0.054(2) 0.000 0.0355(13)
C31 0.048(2) 0.000 0.0064(15) 0.111(3) 0.000 0.040(2)
C32 0.048(2) 0.000 -0.0053(15) 0.095(3) 0.000 0.041(2)
C33 0.064(2) 0.000 0.0011(15) 0.062(2) 0.000 0.031(2)
C34 0.055(2) 0.000 0.007(2) 0.121(4) 0.000 0.038(2)
C35 0.049(2) 0.000 -0.0017(15) 0.092(3) 0.000 0.039(2)
C36 0.072(2) 0.000 -0.001(2) 0.101(3) 0.000 0.039(2)
N32 0.113(3) 0.000 -0.010(2) 0.173(5) 0.000 0.042(2)
N41 0.054(2) 0.000 -0.0005(12) 0.054(2) 0.000 0.0316(13)
C41 0.105(2) 0.003(2) -0.0045(14) 0.053(2) 0.0012(12) 0.0418(13)
C42 0.112(2) -0.019(2) -0.0047(14) 0.063(2) -0.0058(13) 0.0447(15)
C43 0.056(2) 0.000 -0.004(2) 0.080(3) 0.000 0.035(2)
C46 0.074(3) 0.000 -0.011(2) 0.118(4) 0.000 0.042(2)
N42 0.107(3) 0.000 -0.025(2) 0.188(5) 0.000 0.053(2)

loop_
_atom_site_label
_atom_site_occupancy
_atom_site_fract_x
_atom_site_fract_y
_atom_site_fract_z
_atom_site_U_iso_or_equiv
_atom_site_thermal_displace_type
_atom_site_calc_flag
_atom_site_refinement_flags
_atom_site_type_symbol
Zn1 1 0.52447(3) 0.2500 0.69454(2) 0.04667(14) Uani d S Zn
Zn2 1 0.54234(3) 0.2500 0.55664(2) 0.04710(14) Uani d S Zn
O11 1 0.6424(2) 0.3640(2) 0.67509(9) 0.0829(7) Uani d . O
O12 1 0.6599(2) 0.3657(2) 0.57082(8) 0.0735(6) Uani d . O
C11 1 0.6866(2) 0.3965(2) 0.62527(11) 0.0560(6) Uani d . C
C12 1 0.7769(2) 0.4772(2) 0.63088(11) 0.0663(7) Uani d . C
H12 1 0.8035(2) 0.5095(2) 0.59393(11) 0.080 Uiso calc R H
C13 1 0.8213(2) 0.5055(3) 0.68502(13) 0.0752(8) Uani d . C
H13 1 0.7912(2) 0.4738(3) 0.72129(13) 0.090 Uiso calc R H
C14 1 0.9146(3) 0.5826(3) 0.6952(2) 0.1075(13) Uani d . C
H14A 1 0.9805(6) 0.5425(4) 0.7054(14) 0.161 Uiso calc R H
H14B 1 0.8969(11) 0.6311(16) 0.7295(10) 0.161 Uiso calc R H
H14C 1 0.9267(17) 0.6241(18) 0.6571(5) 0.161 Uiso calc R H
O21 1 0.4072(2) 0.3660(2) 0.68095(8) 0.0736(6) Uani d . O
O22 1 0.4260(2) 0.3669(2) 0.57673(8) 0.0751(6) Uani d . O
C21 1 0.3833(2) 0.4005(2) 0.62659(11) 0.0558(6) Uani d . C
C22 1 0.2958(3) 0.4835(3) 0.62163(12) 0.0736(8) Uani d . C
H22 1 0.2710(3) 0.5164(3) 0.65883(12) 0.088 Uiso calc R H
C23 1 0.2511(3) 0.5137(3) 0.56796(14) 0.0883(10) Uani d . C
H23 1 0.2793(3) 0.4823(3) 0.53112(14) 0.106 Uiso calc R H
C24 1 0.1591(4) 0.5937(4) 0.5601(2) 0.148(2) Uani d . C
H24A 1 0.0960(12) 0.5577(9) 0.5420(20) 0.222 Uiso calc R H
H24B 1 0.1826(13) 0.6514(19) 0.5324(17) 0.222 Uiso calc R H
H24C 1 0.1397(26) 0.6234(28) 0.6008(4) 0.222 Uiso calc R H
N31 1 0.5367(2) 0.2500 0.79180(13) 0.0465(6) Uani d S N
C31 1 0.6360(3) 0.2500 0.8185(2) 0.0661(11) Uani d S C
H31 1 0.6983(3) 0.2500 0.7925(2) 0.079 Uiso calc SR H
C32 1 0.6505(3) 0.2500 0.8835(2) 0.0616(10) Uani d S C
H32 1 0.7212(3) 0.2500 0.9011(2) 0.074 Uiso calc SR H
C33 1 0.5590(3) 0.2500 0.92135(15) 0.0522(8) Uani d S C
C34 1 0.4558(3) 0.2500 0.8942(2) 0.0717(12) Uani d S C
H34 1 0.3923(3) 0.2500 0.9192(2) 0.086 Uiso calc SR H
C35 1 0.4489(3) 0.2500 0.8294(2) 0.0601(10) Uani d S C
H35 1 0.3790(3) 0.2500 0.8108(2) 0.072 Uiso calc SR H
C36 1 0.5745(4) 0.2500 0.9900(2) 0.0705(11) Uani d S C
N32 1 0.5890(4) 0.2500 1.0429(2) 0.109(2) Uani d S N
N41 1 0.5090(2) 0.2500 0.46086(12) 0.0465(6) Uani d S N
C41 1 0.4909(3) 0.1576(2) 0.43024(11) 0.0666(7) Uani d . C
H41 1 0.5058(3) 0.0923(2) 0.45098(11) 0.080 Uiso calc R H
C42 1 0.4509(3) 0.1538(3) 0.36917(11) 0.0732(9) Uani d . C
H42 1 0.4391(3) 0.0874(3) 0.34895(11) 0.088 Uiso calc R H
C43 1 0.4288(3) 0.2500 0.3387(2) 0.0568(9) Uani d S C
C46 1 0.3808(4) 0.2500 0.2756(2) 0.0783(13) Uani d S C
N42 1 0.3411(4) 0.2500 0.2269(2) 0.116(2) Uani d S N

loop_
_atom_type_symbol
_atom_type_description
_atom_type_scat_source
_atom_type_scat_dispersion_real
_atom_type_scat_dispersion_imag
C C 'International Tables Vol C Tables 4.2.6.8 and 6.1.1.4' .0033 .0016
H H 'International Tables Vol C Tables 4.2.6.8 and 6.1.1.4' .0000 .0000
N N 'International Tables Vol C Tables 4.2.6.8 and 6.1.1.4' .0061 .0033
O O 'International Tables Vol C Tables 4.2.6.8 and 6.1.1.4' .0106 .0060
Zn Zn 'International Tables Vol C Tables 4.2.6.8 and 6.1.1.4' .2839 1.43

loop_
_geom_angle_atom_site_label_1
_geom_angle_atom_site_label_2
_geom_angle_atom_site_label_3
_geom_angle_site_symmetry_1
_geom_angle_site_symmetry_3
_geom_angle
_geom_angle_publ_flag
O21 Zn1 O21 . 7_565 89.16(13) y
O21 Zn1 O11 . . 88.73(10) y
O21 Zn1 O11 7_565 . 160.30(8) y
O21 Zn1 O11 . 7_565 160.30(8) ?
O21 Zn1 O11 7_565 7_565 88.73(10) ?
O11 Zn1 O11 . 7_565 86.70(14) y
O21 Zn1 N31 . . 101.01(7) y
O21 Zn1 N31 7_565 . 101.01(7) ?
O11 Zn1 N31 . . 98.62(7) y
O11 Zn1 N31 7_565 . 98.62(7) ?
O12 Zn2 O12 . 7_565 88.75(13) y
O12 Zn2 O22 . . 87.68(9) y
O12 Zn2 O22 7_565 . 159.65(7) y
O12 Zn2 O22 . 7_565 159.65(7) ?
O12 Zn2 O22 7_565 7_565 87.68(9) ?
O22 Zn2 O22 . 7_565 88.74(13) y
O12 Zn2 N41 . . 106.33(7) y
O12 Zn2 N41 7_565 . 106.32(7) ?
O22 Zn2 N41 . . 93.90(8) y
O22 Zn2 N41 7_565 . 93.90(8) ?
C11 O11 Zn1 . . 133.7(2) ?
C11 O12 Zn2 . . 121.8(2) ?
O11 C11 O12 . . 124.4(3) ?
O11 C11 C12 . . 117.7(2) ?
O12 C11 C12 . . 117.8(2) ?
C13 C12 C11 . . 123.4(2) ?
C12 C13 C14 . . 127.3(3) ?
C21 O21 Zn1 . . 121.8(2) ?
C21 O22 Zn2 . . 133.8(2) ?
O22 C21 O21 . . 124.4(3) ?
O22 C21 C22 . . 118.0(2) ?
O21 C21 C22 . . 117.6(2) ?
C23 C22 C21 . . 123.7(3) ?
C22 C23 C24 . . 126.2(3) ?
C35 N31 C31 . . 118.2(3) ?
C35 N31 Zn1 . . 122.6(2) ?
C31 N31 Zn1 . . 119.3(2) ?
N31 C31 C32 . . 122.4(3) ?
C33 C32 C31 . . 118.5(3) ?
C32 C33 C34 . . 119.6(3) ?
C32 C33 C36 . . 118.4(3) ?
C34 C33 C36 . . 122.0(3) ?
C35 C34 C33 . . 118.2(3) ?
N31 C35 C34 . . 123.2(3) ?
N32 C36 C33 . . 178.4(5) ?
C41 N41 C41 7_565 . 118.0(3) ?
C41 N41 Zn2 7_565 . 120.69(15) ?
C41 N41 Zn2 . . 120.68(15) ?
N41 C41 C42 . . 122.9(3) ?
C43 C42 C41 . . 118.5(3) ?
C42 C43 C42 7_565 . 119.1(3) ?
C42 C43 C46 7_565 . 120.5(2) ?
C42 C43 C46 . . 120.4(2) ?
N42 C46 C43 . . 178.6(5) ?

loop_
_geom_bond_atom_site_label_1
_geom_bond_atom_site_label_2
_geom_bond_site_symmetry_2
_geom_bond_distance
_geom_bond_publ_flag
Zn1 O21 . 2.029(2) y
Zn1 O21 7_565 2.029(2) ?
Zn1 O11 . 2.038(2) y
Zn1 O11 7_565 2.038(2) ?
Zn1 N31 . 2.052(3) y
Zn2 O12 . 2.030(2) y
Zn2 O12 7_565 2.030(2) ?
Zn2 O22 . 2.052(2) y
Zn2 O22 7_565 2.052(2) ?
Zn2 N41 . 2.055(3) y
O11 C11 . 1.242(3) ?
O12 C11 . 1.249(3) ?
C11 C12 . 1.477(4) ?
C12 C13 . 1.306(4) ?
C13 C14 . 1.487(4) ?
O21 C21 . 1.253(3) ?
O22 C21 . 1.240(3) ?
C21 C22 . 1.471(4) ?
C22 C23 . 1.305(4) ?
C23 C24 . 1.492(4) ?
N31 C35 . 1.324(4) ?
N31 C31 . 1.325(4) ?
C31 C32 . 1.378(5) ?
C32 C33 . 1.362(5) ?
C33 C34 . 1.371(5) ?
C33 C36 . 1.457(5) ?
C34 C35 . 1.366(5) ?
C36 N32 . 1.126(5) ?
N41 C41 7_565 1.322(3) ?
N41 C41 . 1.322(3) ?
C41 C42 . 1.373(3) ?
C42 C43 . 1.370(3) ?
C43 C42 7_565 1.370(3) ?
C43 C46 . 1.449(5) ?
C46 N42 . 1.132(5) ?
